data_4082758
loop_
_publ_author_name
'Kordts, Natalie'
'Borner, Corinna'
'Panisch, Robin'
'Saak, Wolfgang'
'M\"uller, Thomas'

_publ_section_title
;
 Hydrogen-Bridged Digermyl and Germylsilyl Cations
;
_journal_issue 6
_journal_name_full Organometallics
_journal_page_first 1492
_journal_paper_doi 10.1021/om500154n
_journal_volume 33
_journal_year 2014
_chemical_formula_sum 'C50 H43 B F20 Ge2'
_chemical_formula_weight 1179.83
_chemical_name_systematic
; 
 ? 
;
_space_group_IT_number 9
_symmetry_cell_setting monoclinic
_symmetry_space_group_name_Hall 'C -2yc'
_symmetry_space_group_name_H-M 'C 1 c 1'
_atom_sites_solution_hydrogens geom
_atom_sites_solution_primary direct
_atom_sites_solution_secondary difmap
_audit_creation_method SHELXL-97
_cell_angle_alpha 90.00
_cell_angle_beta 109.355(2)
_cell_angle_gamma 90.00
_cell_formula_units_Z 4
_cell_length_a 19.4122(8)
_cell_length_b 15.1788(6)
_cell_length_c 17.5342(7)
_cell_measurement_reflns_used 9395
_cell_measurement_temperature 120(2)
_cell_measurement_theta_max 29.92
_cell_measurement_theta_min 2.70
_cell_volume 4874.5(3)
_computing_cell_refinement 'Bruker SAINT'
_computing_data_collection 'Bruker APEX2'
_computing_data_reduction 'Bruker SAINT'
_computing_structure_refinement 'SHELXL-97 (Sheldrick, 2008)'
_computing_structure_solution 'SHELXS-97 (Sheldrick, 2008)'
_diffrn_ambient_temperature 120(2)
_diffrn_measured_fraction_theta_full 0.997
_diffrn_measured_fraction_theta_max 0.997
_diffrn_measurement_device_type 'Bruker APEX-II CCD'
_diffrn_measurement_method '\f and \w scans'
_diffrn_radiation_monochromator graphite
_diffrn_radiation_source 'fine-focus sealed tube'
_diffrn_radiation_type MoK\a
_diffrn_radiation_wavelength 0.71073
_diffrn_reflns_av_R_equivalents 0.0279
_diffrn_reflns_av_sigmaI/netI 0.0326
_diffrn_reflns_limit_h_max 27
_diffrn_reflns_limit_h_min -25
_diffrn_reflns_limit_k_max 21
_diffrn_reflns_limit_k_min -20
_diffrn_reflns_limit_l_max 24
_diffrn_reflns_limit_l_min -25
_diffrn_reflns_number 89774
_diffrn_reflns_theta_full 30.58
_diffrn_reflns_theta_max 30.58
_diffrn_reflns_theta_min 1.91
_exptl_absorpt_coefficient_mu 1.346
_exptl_absorpt_correction_T_max 0.7822
_exptl_absorpt_correction_T_min 0.5680
_exptl_absorpt_correction_type numerical
_exptl_absorpt_process_details 'Bruker SAINT'
_exptl_crystal_colour colourless
_exptl_crystal_density_diffrn 1.608
_exptl_crystal_density_method 'not measured'
_exptl_crystal_description needle
_exptl_crystal_F_000 2368
_exptl_crystal_size_max 0.47
_exptl_crystal_size_mid 0.26
_exptl_crystal_size_min 0.19
_refine_diff_density_max 1.864
_refine_diff_density_min -0.325
_refine_diff_density_rms 0.067
_refine_ls_abs_structure_details 'Flack H D (1983), Acta Cryst. A39, 876-881'
_refine_ls_abs_structure_Flack 0.007(4)
_refine_ls_extinction_method none
_refine_ls_goodness_of_fit_ref 1.030
_refine_ls_hydrogen_treatment mixed
_refine_ls_matrix_type full
_refine_ls_number_parameters 665
_refine_ls_number_reflns 13497
_refine_ls_number_restraints 2
_refine_ls_restrained_S_all 1.030
_refine_ls_R_factor_all 0.0399
_refine_ls_R_factor_gt 0.0322
_refine_ls_shift/su_max 0.004
_refine_ls_shift/su_mean 0.000
_refine_ls_structure_factor_coef Fsqd
_refine_ls_weighting_details 'calc w=1/[\s^2^(Fo^2^)+(0.0523P)^2^+0.0000P] where P=(Fo^2^+2Fc^2^)/3'
_refine_ls_weighting_scheme calc
_refine_ls_wR_factor_gt 0.0774
_refine_ls_wR_factor_ref 0.0804
_reflns_number_gt 11966
_reflns_number_total 13497
_reflns_threshold_expression >2sigma(I)
_cod_data_source_file om500154n_si_002.cif
_cod_data_source_block nknage2h_0m
_cod_depositor_comments
;
The following automatic conversions were performed:

'_symmetry_cell_setting' value 'Monoclinic' changed to 'monoclinic'
according to
/usr/data/users/saulius/crontab/automatic-downloads/current/ACS/lib/dictionaries/cif_core.dic
dictionary named 'cif_core.dic' version 2.4.2 from 2011-04-26.

Automatic conversion script
Id: cif_fix_values 2281 2013-09-26 08:29:07Z andrius 
;
_cod_original_sg_symbol_H-M 'Cc   '
_cod_database_code 4082758

loop_
_symmetry_equiv_pos_as_xyz
'x, y, z'
'x, -y, z+1/2'
'x+1/2, y+1/2, z'
'x+1/2, -y+1/2, z+1/2'

loop_
_atom_site_label
_atom_site_type_symbol
_atom_site_fract_x
_atom_site_fract_y
_atom_site_fract_z
_atom_site_U_iso_or_equiv
_atom_site_adp_type
_atom_site_occupancy
_atom_site_symmetry_multiplicity
_atom_site_calc_flag
_atom_site_refinement_flags
_atom_site_disorder_assembly
_atom_site_disorder_group
Ge1 Ge 0.919281(12) 0.821327(14) 0.168807(12) 0.02797(6) Uani 1 1 d . B .
H1 H 0.9253(19) 0.931(2) 0.135(2) 0.047(9) Uiso 1 1 d . . .
Ge2 Ge 0.904167(12) 1.020869(14) 0.152124(13) 0.02886(6) Uani 1 1 d . . .
C1 C 0.85850(11) 0.83905(14) 0.23480(13) 0.0269(4) Uani 1 1 d . . .
C2 C 0.84765(14) 0.76427(16) 0.27337(14) 0.0342(5) Uani 1 1 d . . .
H2 H 0.8704 0.7109 0.2664 0.041 Uiso 1 1 calc R . .
C3 C 0.80386(15) 0.76473(17) 0.32275(15) 0.0380(5) Uani 1 1 d . . .
H3 H 0.7971 0.7121 0.3488 0.046 Uiso 1 1 calc R . .
C4 C 0.77073(12) 0.84141(17) 0.33340(14) 0.0323(5) Uani 1 1 d . . .
H4 H 0.7412 0.8418 0.3671 0.039 Uiso 1 1 calc R . .
C5 C 0.78025(12) 0.91978(14) 0.29460(14) 0.0296(4) Uani 1 1 d . . .
C6 C 0.82497(11) 0.92008(13) 0.24440(14) 0.0268(4) Uani 1 1 d . . .
C7 C 0.83400(12) 1.00081(15) 0.20676(15) 0.0309(5) Uani 1 1 d . . .
C8 C 0.79760(14) 1.07499(15) 0.2178(2) 0.0405(6) Uani 1 1 d . . .
H8 H 0.8030 1.1282 0.1918 0.049 Uiso 1 1 calc R . .
C9 C 0.75294(15) 1.07431(16) 0.2659(2) 0.0454(7) Uani 1 1 d . . .
H9 H 0.7280 1.1264 0.2716 0.054 Uiso 1 1 calc R . .
C10 C 0.74499(13) 0.99920(18) 0.30470(17) 0.0376(5) Uani 1 1 d . . .
H10 H 0.7158 0.9997 0.3387 0.045 Uiso 1 1 calc R . .
C11 C 0.87707(15) 0.75463(18) 0.07077(16) 0.0431(6) Uani 1 1 d . . .
H11A H 0.9135 0.7502 0.0425 0.052 Uiso 1 1 calc R A 1
H11B H 0.8669 0.6941 0.0853 0.052 Uiso 1 1 calc R A 1
C12 C 0.80732(17) 0.7929(2) 0.01289(19) 0.0502(7) Uani 0.50 1 d P B 1
H12A H 0.7789 0.8182 0.0452 0.060 Uiso 1 1 calc R B 1
H12B H 0.8206 0.8422 -0.0165 0.060 Uiso 1 1 calc R B 1
C13 C 0.7597(4) 0.7333(4) -0.0466(4) 0.0529(14) Uiso 0.50 1 d P B 1
H13A H 0.7264 0.7691 -0.0908 0.063 Uiso 0.50 1 calc PR B 1
H13B H 0.7293 0.7007 -0.0207 0.063 Uiso 0.50 1 calc PR B 1
C14 C 0.7971(4) 0.6681(5) -0.0831(4) 0.0555(15) Uiso 0.50 1 d P B 1
H14A H 0.8288 0.6992 -0.1076 0.083 Uiso 0.50 1 calc PR B 1
H14B H 0.7606 0.6340 -0.1247 0.083 Uiso 0.50 1 calc PR B 1
H14C H 0.8267 0.6282 -0.0409 0.083 Uiso 0.50 1 calc PR B 1
C12A C 0.80732(17) 0.7929(2) 0.01289(19) 0.0502(7) Uani 0.50 1 d P B 2
C13A C 0.7815(3) 0.7479(4) -0.0710(4) 0.0442(12) Uiso 0.50 1 d P B 2
H13C H 0.8173 0.7607 -0.0986 0.053 Uiso 0.50 1 calc PR B 2
H13D H 0.7342 0.7742 -0.1037 0.053 Uiso 0.50 1 calc PR B 2
C14A C 0.7718(4) 0.6449(5) -0.0681(4) 0.0573(16) Uiso 0.50 1 d P B 2
H14D H 0.7699 0.6192 -0.1201 0.086 Uiso 0.50 1 calc PR B 2
H14E H 0.7263 0.6317 -0.0577 0.086 Uiso 0.50 1 calc PR B 2
H14F H 0.8131 0.6199 -0.0249 0.086 Uiso 0.50 1 calc PR B 2
C15 C 1.02062(12) 0.80238(16) 0.22902(14) 0.0324(5) Uani 1 1 d . . .
H15A H 1.0381 0.8507 0.2687 0.039 Uiso 1 1 calc R B .
H15B H 1.0257 0.7465 0.2595 0.039 Uiso 1 1 calc R . .
C16 C 1.06888(12) 0.79828(15) 0.17511(13) 0.0290(4) Uani 1 1 d . B .
H16A H 1.0586 0.7430 0.1433 0.035 Uiso 1 1 calc R . .
H16B H 1.0567 0.8483 0.1367 0.035 Uiso 1 1 calc R . .
C17 C 1.14947(14) 0.80185(19) 0.22485(15) 0.0379(5) Uani 1 1 d . . .
H17A H 1.1592 0.8564 0.2576 0.045 Uiso 1 1 calc R B .
H17B H 1.1615 0.7512 0.2625 0.045 Uiso 1 1 calc R . .
C18 C 1.19845(15) 0.7999(2) 0.17396(18) 0.0489(7) Uani 1 1 d . B .
H18A H 1.1898 0.7455 0.1420 0.073 Uiso 1 1 calc R . .
H18B H 1.2496 0.8020 0.2091 0.073 Uiso 1 1 calc R . .
H18C H 1.1879 0.8509 0.1376 0.073 Uiso 1 1 calc R . .
C19 C 0.99609(13) 1.06086(17) 0.22756(14) 0.0335(5) Uani 1 1 d . . .
H19A H 0.9903 1.1238 0.2390 0.040 Uiso 1 1 calc R . .
H19B H 1.0044 1.0284 0.2788 0.040 Uiso 1 1 calc R . .
C20 C 1.06531(13) 1.05269(16) 0.20517(14) 0.0316(4) Uani 1 1 d . . .
H20A H 1.0676 0.9929 0.1836 0.038 Uiso 1 1 calc R . .
H20B H 1.0632 1.0956 0.1620 0.038 Uiso 1 1 calc R . .
C21 C 1.13413(14) 1.06905(18) 0.27696(16) 0.0393(5) Uani 1 1 d . . .
H21A H 1.1322 1.1292 0.2979 0.047 Uiso 1 1 calc R . .
H21B H 1.1357 1.0268 0.3205 0.047 Uiso 1 1 calc R . .
C22 C 1.20288(16) 1.0594(2) 0.2553(2) 0.0522(7) Uani 1 1 d . . .
H22A H 1.2007 1.0046 0.2251 0.078 Uiso 1 1 calc R . .
H22B H 1.2454 1.0581 0.3048 0.078 Uiso 1 1 calc R . .
H22C H 1.2072 1.1095 0.2219 0.078 Uiso 1 1 calc R . .
C23 C 0.86502(15) 1.07496(16) 0.04639(16) 0.0409(6) Uani 1 1 d . . .
H23A H 0.8341 1.0313 0.0083 0.049 Uiso 1 1 calc R . .
H23B H 0.8332 1.1247 0.0499 0.049 Uiso 1 1 calc R . .
C24 C 0.92234(14) 1.10891(16) 0.01185(15) 0.0359(5) Uani 1 1 d . . .
H24A H 0.8982 1.1476 -0.0348 0.043 Uiso 1 1 calc R . .
H24B H 0.9581 1.1451 0.0534 0.043 Uiso 1 1 calc R . .
C25 C 0.96274(18) 1.03690(17) -0.01525(15) 0.0451(6) Uani 1 1 d . . .
H25A H 0.9272 1.0004 -0.0568 0.054 Uiso 1 1 calc R . .
H25B H 0.9875 0.9984 0.0314 0.054 Uiso 1 1 calc R . .
C26 C 1.0195(3) 1.0739(2) -0.0501(2) 0.0687(11) Uani 1 1 d . . .
H26A H 0.9950 1.1103 -0.0975 0.103 Uiso 1 1 calc R . .
H26B H 1.0450 1.0252 -0.0661 0.103 Uiso 1 1 calc R . .
H26C H 1.0549 1.1100 -0.0091 0.103 Uiso 1 1 calc R . .
B1 B 0.48132(12) 0.93145(13) 0.24729(13) 0.0195(4) Uani 1 1 d . . .
C27 C 0.40112(11) 0.92523(12) 0.17532(11) 0.0206(4) Uani 1 1 d . . .
C28 C 0.34768(12) 0.99010(13) 0.15329(13) 0.0249(4) Uani 1 1 d . . .
C29 C 0.28423(13) 0.98498(15) 0.08764(14) 0.0301(4) Uani 1 1 d . . .
C30 C 0.27155(12) 0.91192(15) 0.03838(13) 0.0292(4) Uani 1 1 d . . .
C31 C 0.32225(11) 0.84530(14) 0.05652(12) 0.0243(4) Uani 1 1 d . . .
C32 C 0.38471(11) 0.85300(13) 0.12337(12) 0.0213(4) Uani 1 1 d . . .
C33 C 0.50171(11) 0.84631(12) 0.30935(11) 0.0200(4) Uani 1 1 d . . .
C34 C 0.45496(11) 0.78019(13) 0.31760(11) 0.0228(4) Uani 1 1 d . . .
C35 C 0.47568(12) 0.71533(14) 0.37672(13) 0.0260(4) Uani 1 1 d . . .
C36 C 0.54514(12) 0.71419(14) 0.43134(12) 0.0269(4) Uani 1 1 d . . .
C37 C 0.59368(11) 0.77855(14) 0.42707(12) 0.0250(4) Uani 1 1 d . . .
C38 C 0.57035(11) 0.84182(13) 0.36727(12) 0.0217(4) Uani 1 1 d . . .
C39 C 0.48539(11) 1.01232(13) 0.31120(12) 0.0222(4) Uani 1 1 d . . .
C40 C 0.53860(13) 1.07718(12) 0.33813(12) 0.0253(4) Uani 1 1 d . . .
C41 C 0.54037(13) 1.13795(14) 0.39830(13) 0.0315(5) Uani 1 1 d . . .
C42 C 0.48801(14) 1.13470(16) 0.43514(13) 0.0342(5) Uani 1 1 d . . .
C43 C 0.43468(14) 1.07148(15) 0.41156(14) 0.0326(5) Uani 1 1 d . . .
C44 C 0.43460(12) 1.01277(14) 0.35155(13) 0.0272(4) Uani 1 1 d . . .
C45 C 0.53772(11) 0.94146(13) 0.19481(11) 0.0213(4) Uani 1 1 d . . .
C46 C 0.58411(10) 0.87692(14) 0.18287(12) 0.0239(4) Uani 1 1 d . . .
C47 C 0.62561(12) 0.88666(16) 0.13254(13) 0.0288(4) Uani 1 1 d . . .
C48 C 0.62094(13) 0.96326(18) 0.08957(14) 0.0342(5) Uani 1 1 d . . .
C49 C 0.57498(14) 1.02911(16) 0.09741(14) 0.0340(5) Uani 1 1 d . . .
C50 C 0.53495(12) 1.01696(13) 0.14832(12) 0.0259(4) Uani 1 1 d . . .
F1 F 0.35584(8) 1.06654(8) 0.19561(8) 0.0334(3) Uani 1 1 d . . .
F2 F 0.23471(8) 1.05024(11) 0.07168(10) 0.0452(4) Uani 1 1 d . . .
F3 F 0.21116(8) 0.90668(10) -0.02672(9) 0.0402(3) Uani 1 1 d . . .
F4 F 0.31130(8) 0.77451(9) 0.00828(8) 0.0328(3) Uani 1 1 d . . .
F5 F 0.43228(7) 0.78534(8) 0.13661(7) 0.0250(2) Uani 1 1 d . . .
F6 F 0.38515(6) 0.77513(8) 0.26797(8) 0.0284(3) Uani 1 1 d . . .
F7 F 0.42759(8) 0.65305(9) 0.38057(9) 0.0379(3) Uani 1 1 d . . .
F8 F 0.56523(8) 0.65126(10) 0.48810(8) 0.0378(3) Uani 1 1 d . . .
F9 F 0.66139(7) 0.78066(9) 0.47991(8) 0.0345(3) Uani 1 1 d . . .
F10 F 0.62005(6) 0.90476(8) 0.36780(8) 0.0269(2) Uani 1 1 d . . .
F11 F 0.59323(7) 1.08488(8) 0.30724(8) 0.0299(3) Uani 1 1 d . . .
F12 F 0.59333(9) 1.19848(9) 0.42101(9) 0.0432(4) Uani 1 1 d . . .
F13 F 0.48843(10) 1.19326(11) 0.49283(9) 0.0490(4) Uani 1 1 d . . .
F14 F 0.38296(10) 1.06704(11) 0.44672(10) 0.0473(4) Uani 1 1 d . . .
F15 F 0.38077(7) 0.95189(9) 0.33219(8) 0.0327(3) Uani 1 1 d . . .
F16 F 0.59122(7) 0.79839(8) 0.22070(8) 0.0291(3) Uani 1 1 d . . .
F17 F 0.66896(8) 0.82125(10) 0.12465(9) 0.0405(3) Uani 1 1 d . . .
F18 F 0.66077(9) 0.97404(12) 0.04029(10) 0.0486(4) Uani 1 1 d . . .
F19 F 0.56904(10) 1.10431(11) 0.05514(9) 0.0482(4) Uani 1 1 d . . .
F20 F 0.48946(8) 1.08353(8) 0.15198(8) 0.0321(3) Uani 1 1 d . . .

loop_
_atom_site_aniso_label
_atom_site_aniso_U_11
_atom_site_aniso_U_22
_atom_site_aniso_U_33
_atom_site_aniso_U_23
_atom_site_aniso_U_13
_atom_site_aniso_U_12
Ge1 0.03316(12) 0.02272(10) 0.02645(11) 0.00022(8) 0.00776(9) 0.00515(9)
Ge2 0.03003(12) 0.02136(9) 0.03290(12) 0.00381(8) 0.00735(9) 0.00198(8)
C1 0.0245(10) 0.0268(9) 0.0278(10) -0.0023(8) 0.0064(8) 0.0013(8)
C2 0.0379(12) 0.0289(11) 0.0337(11) -0.0025(9) 0.0092(10) 0.0022(9)
C3 0.0483(14) 0.0301(11) 0.0333(11) 0.0020(9) 0.0103(10) -0.0067(10)
C4 0.0238(10) 0.0409(12) 0.0323(11) -0.0029(9) 0.0095(9) -0.0034(9)
C5 0.0203(9) 0.0308(11) 0.0337(11) -0.0060(8) 0.0035(8) -0.0031(8)
C6 0.0199(9) 0.0251(9) 0.0313(10) -0.0026(8) 0.0031(8) -0.0002(7)
C7 0.0251(10) 0.0250(9) 0.0416(12) -0.0012(9) 0.0095(9) 0.0007(8)
C8 0.0348(13) 0.0237(10) 0.0671(18) 0.0017(10) 0.0223(12) 0.0028(9)
C9 0.0354(13) 0.0292(12) 0.076(2) -0.0105(12) 0.0239(13) 0.0053(10)
C10 0.0243(11) 0.0414(12) 0.0499(15) -0.0085(11) 0.0159(11) 0.0011(9)
C11 0.0467(14) 0.0387(13) 0.0354(12) -0.0113(10) 0.0023(11) 0.0105(11)
C12 0.0505(16) 0.0491(16) 0.0441(15) -0.0058(13) 0.0065(13) 0.0131(13)
C12A 0.0505(16) 0.0491(16) 0.0441(15) -0.0058(13) 0.0065(13) 0.0131(13)
C15 0.0315(11) 0.0370(11) 0.0291(10) 0.0076(9) 0.0103(9) 0.0101(9)
C16 0.0332(11) 0.0272(10) 0.0259(10) 0.0009(8) 0.0090(9) 0.0041(8)
C17 0.0317(12) 0.0478(14) 0.0311(11) 0.0037(10) 0.0064(9) 0.0108(10)
C18 0.0317(13) 0.0717(19) 0.0408(14) 0.0043(13) 0.0087(11) 0.0039(12)
C19 0.0306(11) 0.0387(12) 0.0310(11) -0.0040(9) 0.0098(9) -0.0013(9)
C20 0.0321(11) 0.0332(11) 0.0285(10) -0.0055(9) 0.0088(9) -0.0001(9)
C21 0.0355(12) 0.0418(13) 0.0359(12) -0.0068(10) 0.0054(10) -0.0029(10)
C22 0.0325(13) 0.0510(16) 0.069(2) -0.0109(14) 0.0110(13) -0.0023(12)
C23 0.0409(13) 0.0338(12) 0.0400(13) 0.0128(10) 0.0025(11) 0.0030(10)
C24 0.0481(14) 0.0253(10) 0.0308(11) 0.0043(9) 0.0085(10) 0.0046(10)
C25 0.0709(19) 0.0321(12) 0.0287(11) -0.0010(10) 0.0114(12) 0.0096(12)
C26 0.113(3) 0.056(2) 0.0505(18) 0.0064(15) 0.046(2) 0.0203(19)
B1 0.0233(10) 0.0177(9) 0.0196(9) 0.0004(7) 0.0099(8) 0.0014(7)
C27 0.0241(9) 0.0215(8) 0.0192(8) 0.0019(7) 0.0110(7) 0.0012(7)
C28 0.0301(10) 0.0213(9) 0.0241(9) 0.0001(7) 0.0102(8) 0.0024(8)
C29 0.0305(11) 0.0300(11) 0.0290(10) 0.0100(8) 0.0087(9) 0.0092(8)
C30 0.0253(10) 0.0367(12) 0.0215(9) 0.0071(8) 0.0026(8) -0.0032(8)
C31 0.0288(10) 0.0269(9) 0.0189(9) -0.0019(7) 0.0100(8) -0.0070(8)
C32 0.0228(9) 0.0225(9) 0.0219(8) 0.0015(7) 0.0119(7) -0.0001(7)
C33 0.0247(9) 0.0193(8) 0.0186(8) -0.0002(7) 0.0108(7) 0.0035(7)
C34 0.0228(9) 0.0255(9) 0.0211(9) -0.0009(7) 0.0086(8) 0.0013(7)
C35 0.0312(10) 0.0250(10) 0.0246(9) 0.0018(8) 0.0131(8) -0.0011(8)
C36 0.0354(11) 0.0245(9) 0.0225(9) 0.0058(8) 0.0118(8) 0.0066(8)
C37 0.0258(9) 0.0283(10) 0.0203(9) -0.0005(7) 0.0069(8) 0.0059(8)
C38 0.0221(9) 0.0233(9) 0.0209(8) -0.0013(7) 0.0086(7) 0.0023(7)
C39 0.0268(9) 0.0202(9) 0.0191(8) -0.0004(7) 0.0068(7) 0.0069(7)
C40 0.0336(11) 0.0206(9) 0.0201(9) 0.0009(7) 0.0067(8) 0.0046(8)
C41 0.0408(12) 0.0224(9) 0.0253(10) -0.0038(8) 0.0030(9) 0.0060(9)
C42 0.0504(14) 0.0295(11) 0.0191(9) -0.0035(8) 0.0069(9) 0.0160(10)
C43 0.0429(13) 0.0355(11) 0.0237(9) 0.0020(9) 0.0166(9) 0.0179(9)
C44 0.0319(11) 0.0274(10) 0.0233(9) 0.0012(8) 0.0107(8) 0.0088(8)
C45 0.0244(9) 0.0224(8) 0.0179(8) -0.0025(7) 0.0082(7) -0.0029(7)
C46 0.0216(9) 0.0285(10) 0.0221(9) -0.0047(7) 0.0081(7) -0.0018(8)
C47 0.0253(9) 0.0392(11) 0.0238(9) -0.0100(8) 0.0105(8) -0.0047(8)
C48 0.0363(12) 0.0484(13) 0.0240(10) -0.0113(9) 0.0181(9) -0.0162(10)
C49 0.0453(13) 0.0344(11) 0.0247(10) -0.0004(8) 0.0147(10) -0.0158(10)
C50 0.0318(10) 0.0243(9) 0.0219(9) -0.0035(7) 0.0094(8) -0.0032(8)
F1 0.0414(7) 0.0226(6) 0.0317(7) -0.0030(5) 0.0062(6) 0.0105(5)
F2 0.0391(8) 0.0406(8) 0.0451(9) 0.0051(7) -0.0004(7) 0.0206(7)
F3 0.0321(7) 0.0466(8) 0.0305(7) 0.0047(6) -0.0048(6) -0.0023(6)
F4 0.0384(7) 0.0315(6) 0.0251(6) -0.0084(5) 0.0061(5) -0.0054(5)
F5 0.0283(6) 0.0204(5) 0.0265(6) -0.0037(4) 0.0093(5) 0.0033(4)
F6 0.0218(6) 0.0326(6) 0.0286(6) 0.0068(5) 0.0052(5) -0.0032(5)
F7 0.0387(7) 0.0355(7) 0.0396(7) 0.0124(6) 0.0133(6) -0.0065(6)
F8 0.0445(8) 0.0361(7) 0.0294(7) 0.0159(6) 0.0078(6) 0.0052(6)
F9 0.0277(6) 0.0394(7) 0.0303(6) 0.0051(6) 0.0014(5) 0.0068(5)
F10 0.0220(6) 0.0271(6) 0.0310(6) 0.0018(5) 0.0081(5) -0.0021(4)
F11 0.0322(7) 0.0264(6) 0.0319(6) -0.0057(5) 0.0118(5) -0.0056(5)
F12 0.0551(9) 0.0282(7) 0.0364(8) -0.0126(6) 0.0021(7) -0.0037(6)
F13 0.0737(11) 0.0425(8) 0.0273(7) -0.0125(6) 0.0122(7) 0.0214(8)
F14 0.0574(10) 0.0570(9) 0.0392(8) -0.0021(7) 0.0315(8) 0.0182(8)
F15 0.0328(7) 0.0363(7) 0.0359(7) -0.0010(6) 0.0205(6) 0.0022(5)
F16 0.0338(7) 0.0280(6) 0.0292(6) 0.0006(5) 0.0153(5) 0.0085(5)
F17 0.0332(7) 0.0569(9) 0.0383(8) -0.0124(7) 0.0212(6) 0.0054(6)
F18 0.0551(10) 0.0656(11) 0.0403(8) -0.0102(7) 0.0361(8) -0.0196(8)
F19 0.0782(12) 0.0371(7) 0.0388(8) 0.0052(6) 0.0321(8) -0.0140(8)
F20 0.0459(8) 0.0222(6) 0.0313(7) 0.0047(5) 0.0170(6) 0.0035(5)

loop_
_atom_type_symbol
_atom_type_description
_atom_type_scat_dispersion_real
_atom_type_scat_dispersion_imag
_atom_type_scat_source
C C 0.0033 0.0016 'International Tables Vol C Tables 4.2.6.8 and 6.1.1.4'
H H 0.0000 0.0000 'International Tables Vol C Tables 4.2.6.8 and 6.1.1.4'
B B 0.0013 0.0007 'International Tables Vol C Tables 4.2.6.8 and 6.1.1.4'
F F 0.0171 0.0103 'International Tables Vol C Tables 4.2.6.8 and 6.1.1.4'
Ge Ge 0.1547 1.8001 'International Tables Vol C Tables 4.2.6.8 and 6.1.1.4'

loop_
_geom_angle_atom_site_label_1
_geom_angle_atom_site_label_2
_geom_angle_atom_site_label_3
_geom_angle
C15 Ge1 C1 114.23(9)
C15 Ge1 C11 117.81(11)
C1 Ge1 C11 116.43(11)
C7 Ge2 C19 110.66(10)
C7 Ge2 C23 115.09(11)
C19 Ge2 C23 120.13(11)
C2 C1 C6 120.3(2)
C2 C1 Ge1 113.90(17)
C6 C1 Ge1 125.83(17)
C1 C2 C3 121.6(2)
C4 C3 C2 119.8(2)
C3 C4 C5 120.4(2)
C4 C5 C10 120.5(2)
C4 C5 C6 120.2(2)
C10 C5 C6 119.3(2)
C5 C6 C1 117.68(19)
C5 C6 C7 118.71(19)
C1 C6 C7 123.6(2)
C8 C7 C6 119.3(2)
C8 C7 Ge2 114.81(18)
C6 C7 Ge2 125.35(16)
C7 C8 C9 121.9(2)
C10 C9 C8 120.3(2)
C9 C10 C5 120.5(2)
C12 C11 Ge1 114.68(18)
C13 C12 C11 117.2(3)
C12 C13 C14 115.8(6)
C16 C15 Ge1 112.95(15)
C17 C16 C15 111.54(19)
C18 C17 C16 113.1(2)
C20 C19 Ge2 119.38(16)
C21 C20 C19 112.4(2)
C22 C21 C20 112.5(2)
C24 C23 Ge2 114.68(18)
C25 C24 C23 113.8(2)
C24 C25 C26 112.1(2)
C39 B1 C27 112.55(15)
C39 B1 C33 100.84(15)
C27 B1 C33 114.75(16)
C39 B1 C45 114.76(16)
C27 B1 C45 102.15(15)
C33 B1 C45 112.35(15)
C28 C27 C32 112.84(18)
C28 C27 B1 126.91(17)
C32 C27 B1 119.89(17)
F1 C28 C29 114.44(18)
F1 C28 C27 120.83(19)
C29 C28 C27 124.70(19)
F2 C29 C30 119.8(2)
F2 C29 C28 120.7(2)
C30 C29 C28 119.53(19)
F3 C30 C31 120.7(2)
F3 C30 C29 120.4(2)
C31 C30 C29 118.84(19)
F4 C31 C30 119.52(19)
F4 C31 C32 120.88(19)
C30 C31 C32 119.58(19)
F5 C32 C31 116.05(17)
F5 C32 C27 119.44(17)
C31 C32 C27 124.50(19)
C38 C33 C34 112.99(17)
C38 C33 B1 118.98(17)
C34 C33 B1 127.63(17)
F6 C34 C35 114.95(17)
F6 C34 C33 121.62(17)
C35 C34 C33 123.43(19)
F7 C35 C36 119.60(18)
F7 C35 C34 120.07(19)
C36 C35 C34 120.32(19)
F8 C36 C35 120.29(19)
F8 C36 C37 120.7(2)
C35 C36 C37 119.05(18)
F9 C37 C36 120.93(18)
F9 C37 C38 120.64(19)
C36 C37 C38 118.43(19)
F10 C38 C37 115.52(17)
F10 C38 C33 118.71(17)
C37 C38 C33 125.76(19)
C44 C39 C40 113.30(18)
C44 C39 B1 117.88(18)
C40 C39 B1 128.41(18)
F11 C40 C39 121.35(17)
F11 C40 C41 114.98(19)
C39 C40 C41 123.7(2)
F12 C41 C42 120.0(2)
F12 C41 C40 120.2(2)
C42 C41 C40 119.7(2)
F13 C42 C43 120.3(2)
F13 C42 C41 120.6(2)
C43 C42 C41 119.1(2)
F14 C43 C42 120.1(2)
F14 C43 C44 120.4(2)
C42 C43 C44 119.5(2)
F15 C44 C43 116.0(2)
F15 C44 C39 119.23(18)
C43 C44 C39 124.7(2)
C46 C45 C50 113.02(18)
C46 C45 B1 126.81(17)
C50 C45 B1 119.70(17)
F16 C46 C47 114.90(18)
F16 C46 C45 120.91(17)
C47 C46 C45 124.2(2)
F17 C47 C48 120.09(19)
F17 C47 C46 120.3(2)
C48 C47 C46 119.6(2)
F18 C48 C47 120.5(2)
F18 C48 C49 120.3(2)
C47 C48 C49 119.2(2)
F19 C49 C50 120.5(2)
F19 C49 C48 120.1(2)
C50 C49 C48 119.4(2)
F20 C50 C49 116.54(19)
F20 C50 C45 118.87(18)
C49 C50 C45 124.6(2)

loop_
_geom_bond_atom_site_label_1
_geom_bond_atom_site_label_2
_geom_bond_distance
Ge1 C15 1.921(2)
Ge1 C1 1.926(2)
Ge1 C11 1.928(2)
Ge2 C7 1.931(2)
Ge2 C19 1.933(2)
Ge2 C23 1.938(2)
C1 C2 1.373(3)
C1 C6 1.427(3)
C2 C3 1.400(4)
C3 C4 1.372(4)
C4 C5 1.413(3)
C5 C10 1.426(3)
C5 C6 1.427(3)
C6 C7 1.430(3)
C7 C8 1.376(3)
C8 C9 1.396(4)
C9 C10 1.362(4)
C11 C12 1.513(4)
C12 C13 1.457(7)
C13 C14 1.491(10)
C13A C14A 1.577(10)
C15 C16 1.537(3)
C16 C17 1.519(3)
C17 C18 1.505(4)
C19 C20 1.525(3)
C20 C21 1.522(3)
C21 C22 1.511(4)
C23 C24 1.522(4)
C24 C25 1.511(4)
C25 C26 1.534(5)
B1 C39 1.646(3)
B1 C27 1.650(3)
B1 C33 1.651(3)
B1 C45 1.654(3)
C27 C28 1.389(3)
C27 C32 1.393(3)
C28 F1 1.358(2)
C28 C29 1.381(3)
C29 F2 1.344(3)
C29 C30 1.377(3)
C30 F3 1.340(2)
C30 C31 1.373(3)
C31 F4 1.340(2)
C31 C32 1.384(3)
C32 F5 1.349(2)
C33 C38 1.384(3)
C33 C34 1.392(3)
C34 F6 1.348(2)
C34 C35 1.389(3)
C35 F7 1.346(2)
C35 C36 1.371(3)
C36 F8 1.341(2)
C36 C37 1.376(3)
C37 F9 1.334(2)
C37 C38 1.383(3)
C38 F10 1.356(2)
C39 C44 1.391(3)
C39 C40 1.391(3)
C40 F11 1.346(3)
C40 C41 1.393(3)
C41 F12 1.337(3)
C41 C42 1.374(4)
C42 F13 1.345(2)
C42 C43 1.371(4)
C43 F14 1.343(3)
C43 C44 1.379(3)
C44 F15 1.351(3)
C45 C46 1.393(3)
C45 C50 1.397(3)
C46 F16 1.349(2)
C46 C47 1.386(3)
C47 F17 1.338(3)
C47 C48 1.372(4)
C48 F18 1.347(2)
C48 C49 1.377(4)
C49 F19 1.345(3)
C49 C50 1.376(3)
C50 F20 1.357(3)

loop_
_geom_torsion_atom_site_label_1
_geom_torsion_atom_site_label_2
_geom_torsion_atom_site_label_3
_geom_torsion_atom_site_label_4
_geom_torsion
C15 Ge1 C1 C2 -71.5(2)
C11 Ge1 C1 C2 71.2(2)
C15 Ge1 C1 C6 109.58(19)
C11 Ge1 C1 C6 -107.8(2)
C6 C1 C2 C3 0.1(3)
Ge1 C1 C2 C3 -178.90(19)
C1 C2 C3 C4 -0.1(4)
C2 C3 C4 C5 0.3(4)
C3 C4 C5 C10 179.1(2)
C3 C4 C5 C6 -0.5(3)
C4 C5 C6 C1 0.5(3)
C10 C5 C6 C1 -179.1(2)
C4 C5 C6 C7 -179.4(2)
C10 C5 C6 C7 1.0(3)
C2 C1 C6 C5 -0.3(3)
Ge1 C1 C6 C5 178.55(16)
C2 C1 C6 C7 179.6(2)
Ge1 C1 C6 C7 -1.6(3)
C5 C6 C7 C8 -2.1(3)
C1 C6 C7 C8 178.0(2)
C5 C6 C7 Ge2 168.92(16)
C1 C6 C7 Ge2 -10.9(3)
C19 Ge2 C7 C8 83.2(2)
C23 Ge2 C7 C8 -57.0(2)
C19 Ge2 C7 C6 -88.2(2)
C23 Ge2 C7 C6 131.6(2)
C6 C7 C8 C9 1.2(4)
Ge2 C7 C8 C9 -170.8(2)
C7 C8 C9 C10 0.9(5)
C8 C9 C10 C5 -2.0(4)
C4 C5 C10 C9 -178.6(2)
C6 C5 C10 C9 1.0(4)
C15 Ge1 C11 C12 -160.3(2)
C1 Ge1 C11 C12 58.4(3)
Ge1 C11 C12 C13 -159.1(4)
C11 C12 C13 C14 -39.1(8)
C1 Ge1 C15 C16 -173.90(15)
C11 Ge1 C15 C16 44.0(2)
Ge1 C15 C16 C17 168.51(17)
C15 C16 C17 C18 -178.8(2)
C7 Ge2 C19 C20 160.44(18)
C23 Ge2 C19 C20 -61.6(2)
Ge2 C19 C20 C21 -168.11(18)
C19 C20 C21 C22 179.0(2)
C7 Ge2 C23 C24 167.14(17)
C19 Ge2 C23 C24 30.9(2)
Ge2 C23 C24 C25 72.2(3)
C23 C24 C25 C26 179.6(3)
C39 B1 C27 C28 16.9(3)
C33 B1 C27 C28 131.4(2)
C45 B1 C27 C28 -106.7(2)
C39 B1 C27 C32 -170.52(17)
C33 B1 C27 C32 -56.0(2)
C45 B1 C27 C32 65.9(2)
C32 C27 C28 F1 -177.77(18)
B1 C27 C28 F1 -4.7(3)
C32 C27 C28 C29 0.5(3)
B1 C27 C28 C29 173.6(2)
F1 C28 C29 F2 -2.9(3)
C27 C28 C29 F2 178.7(2)
F1 C28 C29 C30 177.4(2)
C27 C28 C29 C30 -1.0(3)
F2 C29 C30 F3 2.0(3)
C28 C29 C30 F3 -178.4(2)
F2 C29 C30 C31 -178.90(19)
C28 C29 C30 C31 0.8(3)
F3 C30 C31 F4 0.4(3)
C29 C30 C31 F4 -178.77(19)
F3 C30 C31 C32 178.95(19)
C29 C30 C31 C32 -0.2(3)
F4 C31 C32 F5 -0.6(3)
C30 C31 C32 F5 -179.22(18)
F4 C31 C32 C27 178.32(18)
C30 C31 C32 C27 -0.3(3)
C28 C27 C32 F5 179.01(17)
B1 C27 C32 F5 5.4(3)
C28 C27 C32 C31 0.1(3)
B1 C27 C32 C31 -173.50(17)
C39 B1 C33 C38 -64.4(2)
C27 B1 C33 C38 174.38(16)
C45 B1 C33 C38 58.3(2)
C39 B1 C33 C34 107.8(2)
C27 B1 C33 C34 -13.4(3)
C45 B1 C33 C34 -129.5(2)
C38 C33 C34 F6 178.29(17)
B1 C33 C34 F6 5.7(3)
C38 C33 C34 C35 -1.4(3)
B1 C33 C34 C35 -173.98(18)
F6 C34 C35 F7 0.8(3)
C33 C34 C35 F7 -179.47(19)
F6 C34 C35 C36 -179.29(18)
C33 C34 C35 C36 0.4(3)
F7 C35 C36 F8 0.3(3)
C34 C35 C36 F8 -179.62(18)
F7 C35 C36 C37 -179.61(19)
C34 C35 C36 C37 0.5(3)
F8 C36 C37 F9 -1.0(3)
C35 C36 C37 F9 178.87(19)
F8 C36 C37 C38 179.81(19)
C35 C36 C37 C38 -0.3(3)
F9 C37 C38 F10 -1.0(3)
C36 C37 C38 F10 178.15(17)
F9 C37 C38 C33 179.98(18)
C36 C37 C38 C33 -0.8(3)
C34 C33 C38 F10 -177.33(16)
B1 C33 C38 F10 -4.0(3)
C34 C33 C38 C37 1.6(3)
B1 C33 C38 C37 174.92(18)
C27 B1 C39 C44 57.5(2)
C33 B1 C39 C44 -65.2(2)
C45 B1 C39 C44 173.80(17)
C27 B1 C39 C40 -130.3(2)
C33 B1 C39 C40 107.0(2)
C45 B1 C39 C40 -14.0(3)
C44 C39 C40 F11 178.25(18)
B1 C39 C40 F11 5.8(3)
C44 C39 C40 C41 -1.3(3)
B1 C39 C40 C41 -173.74(19)
F11 C40 C41 F12 0.5(3)
C39 C40 C41 F12 -179.99(19)
F11 C40 C41 C42 -178.60(19)
C39 C40 C41 C42 0.9(3)
F12 C41 C42 F13 1.5(3)
C40 C41 C42 F13 -179.41(19)
F12 C41 C42 C43 -179.3(2)
C40 C41 C42 C43 -0.2(3)
F13 C42 C43 F14 -0.8(3)
C41 C42 C43 F14 179.99(19)
F13 C42 C43 C44 179.1(2)
C41 C42 C43 C44 -0.1(3)
F14 C43 C44 F15 -0.7(3)
C42 C43 C44 F15 179.37(19)
F14 C43 C44 C39 179.58(19)
C42 C43 C44 C39 -0.3(3)
C40 C39 C44 F15 -178.73(18)
B1 C39 C44 F15 -5.4(3)
C40 C39 C44 C43 1.0(3)
B1 C39 C44 C43 174.3(2)
C39 B1 C45 C46 132.2(2)
C27 B1 C45 C46 -105.7(2)
C33 B1 C45 C46 17.8(3)
C39 B1 C45 C50 -56.3(2)
C27 B1 C45 C50 65.8(2)
C33 B1 C45 C50 -170.70(17)
C50 C45 C46 F16 -177.50(17)
B1 C45 C46 F16 -5.5(3)
C50 C45 C46 C47 2.2(3)
B1 C45 C46 C47 174.19(19)
F16 C46 C47 F17 -0.4(3)
C45 C46 C47 F17 179.87(18)
F16 C46 C47 C48 178.33(18)
C45 C46 C47 C48 -1.4(3)
F17 C47 C48 F18 -1.2(3)
C46 C47 C48 F18 -179.96(19)
F17 C47 C48 C49 178.8(2)
C46 C47 C48 C49 0.0(3)
F18 C48 C49 F19 0.7(3)
C47 C48 C49 F19 -179.3(2)
F18 C48 C49 C50 -179.8(2)
C47 C48 C49 C50 0.3(3)
F19 C49 C50 F20 1.0(3)
C48 C49 C50 F20 -178.6(2)
F19 C49 C50 C45 -179.7(2)
C48 C49 C50 C45 0.8(3)
C46 C45 C50 F20 177.43(17)
B1 C45 C50 F20 4.8(3)
C46 C45 C50 C49 -1.9(3)
B1 C45 C50 C49 -174.52(19)
